data_8102117
loop_
_publ_author_name
'Laus, Gerhard'
'Lukasser, Josef'
'Wurst, Klaus'
'Schottenberger, Herwig'

_publ_section_title
;
Crystal structure of 1-ferrocenyl-4-phenyl-1,3-butadiyne, (C~5~H~5~)
Fe(C~15~H~9~)
;
_journal_issue 3
_journal_name_full 'Zeitschrift f\"ur Kristallographie - New Crystal Structures'
_journal_page_first 207
_journal_page_last 208
_journal_volume 222
_journal_year 2007
_chemical_formula_structural (C5H5)Fe(C15H9)
_chemical_formula_sum 'C20 H14 Fe'
_chemical_formula_weight 310.16
_chemical_name_systematic
; 
 1-ferrocenyl-4-phenyl-1,3-butadiyne
;
_space_group_IT_number 14
_symmetry_cell_setting monoclinic
_symmetry_space_group_name_Hall '-P 2yn'
_symmetry_space_group_name_H-M 'P 1 21/n 1'
_atom_sites_solution_hydrogens geom
_atom_sites_solution_primary direct
_atom_sites_solution_secondary difmap
_audit_creation_method SHELXL-97
_cell_angle_alpha 90.00
_cell_angle_beta 90.57(2)
_cell_angle_gamma 90.00
_cell_formula_units_Z 4
_cell_length_a 6.297(2)
_cell_length_b 12.825(2)
_cell_length_c 18.487(4)
_cell_measurement_reflns_used 20
_cell_measurement_temperature 293(2)
_cell_measurement_theta_max 25.0
_cell_measurement_theta_min 9.0
_cell_volume 1492.9(6)
_computing_structure_refinement 'SHELXL-97 (Sheldrick, 1997)'
_computing_structure_solution 'SHELXS-97 (Sheldrick, 1990)'
_diffrn_ambient_temperature 293(2)
_diffrn_measured_fraction_theta_full 0.991
_diffrn_measured_fraction_theta_max 0.991
_diffrn_measurement_device_type 'Siemens P4'
_diffrn_measurement_method omega
_diffrn_radiation_monochromator graphite
_diffrn_radiation_source 'fine-focus sealed tube'
_diffrn_radiation_type MoK\a
_diffrn_radiation_wavelength 0.71073
_diffrn_reflns_av_R_equivalents 0.0505
_diffrn_reflns_av_sigmaI/netI 0.0841
_diffrn_reflns_limit_h_max 6
_diffrn_reflns_limit_h_min -1
_diffrn_reflns_limit_k_max 13
_diffrn_reflns_limit_k_min -1
_diffrn_reflns_limit_l_max 19
_diffrn_reflns_limit_l_min -19
_diffrn_reflns_number 2825
_diffrn_reflns_theta_full 22.50
_diffrn_reflns_theta_max 22.50
_diffrn_reflns_theta_min 2.20
_diffrn_standards_decay_% 0
_diffrn_standards_number 3
_exptl_absorpt_coefficient_mu 0.999
_exptl_absorpt_correction_type none
_exptl_crystal_colour orange
_exptl_crystal_density_diffrn 1.380
_exptl_crystal_density_method 'not measured'
_exptl_crystal_description prism
_exptl_crystal_F_000 640
_exptl_crystal_size_max 0.3
_exptl_crystal_size_mid 0.2
_exptl_crystal_size_min 0.2
_refine_diff_density_max 0.539
_refine_diff_density_min -0.648
_refine_diff_density_rms 0.086
_refine_ls_extinction_method none
_refine_ls_goodness_of_fit_ref 0.978
_refine_ls_hydrogen_treatment constr
_refine_ls_matrix_type full
_refine_ls_number_parameters 190
_refine_ls_number_reflns 1939
_refine_ls_number_restraints 0
_refine_ls_restrained_S_all 0.978
_refine_ls_R_factor_all 0.1293
_refine_ls_R_factor_gt 0.0773
_refine_ls_shift/su_max 0.000
_refine_ls_shift/su_mean 0.000
_refine_ls_structure_factor_coef Fsqd
_refine_ls_weighting_details 'calc w=1/[\s^2^(Fo^2^)+(0.1322P)^2^+0.0000P] where P=(Fo^2^+2Fc^2^)/3'
_refine_ls_weighting_scheme calc
_refine_ls_wR_factor_gt 0.1932
_refine_ls_wR_factor_ref 0.2159
_reflns_number_gt 1195
_reflns_number_total 1939
_reflns_threshold_expression >2sigma(I)
_cod_data_source_file 1267-1999.cff
_cod_data_source_block 93
_cod_original_sg_symbol_H-M P12(1)/n1
_cod_database_code 8102117

loop_
_symmetry_equiv_pos_as_xyz
'x, y, z'
'-x+1/2, y+1/2, -z+1/2'
'-x, -y, -z'
'x-1/2, -y-1/2, z-1/2'

loop_
_atom_site_label
_atom_site_type_symbol
_atom_site_fract_x
_atom_site_fract_y
_atom_site_fract_z
_atom_site_U_iso_or_equiv
_atom_site_adp_type
_atom_site_occupancy
_atom_site_symmetry_multiplicity
_atom_site_Wyckoff_symbol
_atom_site_calc_flag
_atom_site_refinement_flags
_atom_site_disorder_assembly
_atom_site_disorder_group
Fe1 Fe 0.0938(2) 0.91760(8) 0.19406(5) 0.0603(5) Uani 1 4 e d . . .
C1 C 0.4574(16) 0.9395(6) 0.3089(5) 0.070(3) Uani 1 4 e d . . .
C2 C 0.5762(16) 0.9945(7) 0.3389(5) 0.068(2) Uani 1 4 e d . . .
C3 C 0.7202(17) 1.0540(7) 0.3772(5) 0.070(3) Uani 1 4 e d . . .
C4 C 0.8479(16) 1.1041(6) 0.4125(5) 0.067(2) Uani 1 4 e d . . .
C11 C 0.1715(18) 1.0034(7) 0.1047(5) 0.083(3) Uani 1 4 e d . . .
H11 H 0.2891 0.9930 0.0756 0.100 Uiso 1 4 e calc . . .
C12 C 0.1629(18) 1.0687(6) 0.1657(5) 0.074(3) Uani 1 4 e d . . .
H12 H 0.2735 1.1099 0.1833 0.089 Uiso 1 4 e calc . . .
C13 C -0.035(2) 1.0615(8) 0.1949(5) 0.088(3) Uani 1 4 e d . . .
H13 H -0.0780 1.0953 0.2367 0.106 Uiso 1 4 e calc . . .
C14 C -0.1645(17) 0.9946(10) 0.1517(8) 0.102(4) Uani 1 4 e d . . .
H14 H -0.3070 0.9782 0.1580 0.123 Uiso 1 4 e calc . . .
C15 C -0.023(2) 0.9580(8) 0.0958(5) 0.096(4) Uani 1 4 e d . . .
H15 H -0.0588 0.9108 0.0595 0.115 Uiso 1 4 e calc . . .
C21 C 0.0890(17) 0.8601(6) 0.2969(4) 0.066(2) Uani 1 4 e d . . .
H21 H 0.0268 0.8919 0.3366 0.080 Uiso 1 4 e calc . . .
C22 C -0.0140(16) 0.7896(6) 0.2484(5) 0.075(3) Uani 1 4 e d . . .
H22 H -0.1542 0.7674 0.2513 0.090 Uiso 1 4 e calc . . .
C23 C 0.1328(17) 0.7594(6) 0.1954(5) 0.072(3) Uani 1 4 e d . . .
H23 H 0.1061 0.7136 0.1574 0.087 Uiso 1 4 e calc . . .
C24 C 0.3291(17) 0.8110(6) 0.2098(4) 0.075(3) Uani 1 4 e d . . .
H24 H 0.4525 0.8058 0.1828 0.089 Uiso 1 4 e calc . . .
C25 C 0.3001(14) 0.8734(6) 0.2749(4) 0.055(2) Uani 1 4 e d . . .
C31 C 1.0012(16) 1.1557(6) 0.4572(4) 0.062(2) Uani 1 4 e d . . .
C32 C 1.1981(18) 1.1152(6) 0.4673(5) 0.069(2) Uani 1 4 e d . . .
H32 H 1.2342 1.0542 0.4433 0.083 Uiso 1 4 e calc . . .
C33 C 1.3474(16) 1.1621(7) 0.5124(5) 0.077(3) Uani 1 4 e d . . .
H33 H 1.4797 1.1314 0.5195 0.092 Uiso 1 4 e calc . . .
C34 C 1.298(2) 1.2547(9) 0.5468(5) 0.087(3) Uani 1 4 e d . . .
H34 H 1.3990 1.2888 0.5754 0.105 Uiso 1 4 e calc . . .
C35 C 1.100(2) 1.2947(8) 0.5377(6) 0.102(4) Uani 1 4 e d . . .
H35 H 1.0651 1.3552 0.5628 0.122 Uiso 1 4 e calc . . .
C36 C 0.9460(16) 1.2498(7) 0.4928(5) 0.082(3) Uani 1 4 e d . . .
H36 H 0.8130 1.2801 0.4864 0.098 Uiso 1 4 e calc . . .

loop_
_atom_site_aniso_label
_atom_site_aniso_U_11
_atom_site_aniso_U_22
_atom_site_aniso_U_33
_atom_site_aniso_U_23
_atom_site_aniso_U_13
_atom_site_aniso_U_12
Fe1 0.0948(10) 0.0345(7) 0.0515(7) 0.0026(5) -0.0032(6) -0.0025(7)
C1 0.103(8) 0.040(5) 0.068(5) 0.007(4) -0.004(5) -0.008(5)
C2 0.081(7) 0.053(5) 0.068(6) -0.001(4) -0.010(5) 0.003(5)
C3 0.096(7) 0.049(5) 0.065(5) 0.004(4) 0.017(5) 0.004(5)
C4 0.084(7) 0.048(5) 0.071(5) 0.004(4) -0.002(5) 0.004(5)
C11 0.112(9) 0.065(6) 0.073(6) 0.020(5) 0.012(6) -0.023(6)
C12 0.118(9) 0.039(5) 0.065(5) 0.013(4) -0.024(6) -0.012(5)
C13 0.122(10) 0.072(7) 0.071(6) 0.032(5) 0.009(7) 0.038(7)
C14 0.069(7) 0.092(8) 0.146(11) 0.063(8) -0.028(7) 0.003(6)
C15 0.151(12) 0.068(6) 0.067(6) 0.020(5) -0.034(7) -0.012(8)
C21 0.102(8) 0.042(5) 0.054(5) 0.009(4) -0.007(5) 0.014(5)
C22 0.087(7) 0.041(5) 0.097(7) 0.028(5) -0.015(6) -0.006(5)
C23 0.101(8) 0.038(5) 0.078(6) -0.007(4) -0.015(6) -0.003(5)
C24 0.124(9) 0.040(5) 0.059(5) -0.014(4) 0.000(5) 0.014(5)
C25 0.069(6) 0.037(4) 0.061(5) 0.010(4) -0.010(4) 0.001(4)
C31 0.092(7) 0.044(5) 0.050(5) -0.004(4) 0.003(4) -0.011(5)
C32 0.102(8) 0.044(5) 0.063(5) -0.005(4) -0.002(5) -0.003(5)
C33 0.088(7) 0.072(6) 0.071(6) 0.002(5) 0.004(5) -0.009(6)
C34 0.114(9) 0.083(7) 0.065(6) -0.020(5) 0.003(6) -0.020(7)
C35 0.129(10) 0.062(6) 0.116(9) -0.031(6) 0.018(8) -0.008(7)
C36 0.095(7) 0.054(6) 0.096(7) -0.012(5) -0.001(6) -0.003(5)

loop_
_atom_type_symbol
_atom_type_description
_atom_type_scat_dispersion_real
_atom_type_scat_dispersion_imag
_atom_type_scat_source
C C 0.0033 0.0016 'International Tables Vol C Tables 4.2.6.8 and 6.1.1.4'
H H 0.0000 0.0000 'International Tables Vol C Tables 4.2.6.8 and 6.1.1.4'
Fe Fe 0.3463 0.8444 'International Tables Vol C Tables 4.2.6.8 and 6.1.1.4'

loop_
_geom_angle_atom_site_label_1
_geom_angle_atom_site_label_2
_geom_angle_atom_site_label_3
_geom_angle
_geom_angle_site_symmetry_1
_geom_angle_site_symmetry_3
_geom_angle_publ_flag
C13 Fe1 C15 68.3(4) . . ?
C13 Fe1 C24 154.9(5) . . ?
C15 Fe1 C24 124.0(5) . . ?
C13 Fe1 C21 108.3(4) . . ?
C15 Fe1 C21 157.3(5) . . ?
C24 Fe1 C21 69.0(4) . . ?
C13 Fe1 C23 163.2(5) . . ?
C15 Fe1 C23 107.9(4) . . ?
C24 Fe1 C23 40.9(4) . . ?
C21 Fe1 C23 68.5(3) . . ?
C13 Fe1 C22 126.6(5) . . ?
C15 Fe1 C22 121.9(4) . . ?
C24 Fe1 C22 68.6(4) . . ?
C21 Fe1 C22 40.8(3) . . ?
C23 Fe1 C22 40.3(3) . . ?
C13 Fe1 C11 67.2(4) . . ?
C15 Fe1 C11 39.2(4) . . ?
C24 Fe1 C11 107.3(4) . . ?
C21 Fe1 C11 162.1(4) . . ?
C23 Fe1 C11 120.9(4) . . ?
C22 Fe1 C11 155.7(4) . . ?
C13 Fe1 C25 119.9(4) . . ?
C15 Fe1 C25 161.5(5) . . ?
C24 Fe1 C25 41.8(3) . . ?
C21 Fe1 C25 40.2(3) . . ?
C23 Fe1 C25 69.0(3) . . ?
C22 Fe1 C25 68.3(3) . . ?
C11 Fe1 C25 125.6(4) . . ?
C13 Fe1 C14 41.0(4) . . ?
C15 Fe1 C14 41.7(4) . . ?
C24 Fe1 C14 162.1(5) . . ?
C21 Fe1 C14 120.7(5) . . ?
C23 Fe1 C14 125.3(5) . . ?
C22 Fe1 C14 108.0(4) . . ?
C11 Fe1 C14 68.2(4) . . ?
C25 Fe1 C14 154.9(5) . . ?
C13 Fe1 C12 39.1(4) . . ?
C15 Fe1 C12 66.7(4) . . ?
C24 Fe1 C12 120.9(4) . . ?
C21 Fe1 C12 125.7(4) . . ?
C23 Fe1 C12 156.0(5) . . ?
C22 Fe1 C12 162.7(4) . . ?
C11 Fe1 C12 40.1(4) . . ?
C25 Fe1 C12 108.2(3) . . ?
C14 Fe1 C12 67.5(4) . . ?
C2 C1 C25 176.4(11) . . ?
C1 C2 C3 176.2(9) . . ?
C4 C3 C2 178.0(9) . . ?
C3 C4 C31 175.5(9) . . ?
C15 C11 C12 108.0(9) . . ?
C15 C11 Fe1 69.3(5) . . ?
C12 C11 Fe1 70.2(5) . . ?
C13 C12 C11 108.6(9) . . ?
C13 C12 Fe1 68.9(5) . . ?
C11 C12 Fe1 69.7(5) . . ?
C12 C13 C14 109.9(10) . . ?
C12 C13 Fe1 72.0(6) . . ?
C14 C13 Fe1 70.9(6) . . ?
C13 C14 C15 103.9(9) . . ?
C13 C14 Fe1 68.2(5) . . ?
C15 C14 Fe1 67.9(6) . . ?
C11 C15 C14 109.5(10) . . ?
C11 C15 Fe1 71.6(6) . . ?
C14 C15 Fe1 70.3(5) . . ?
C25 C21 C22 108.7(8) . . ?
C25 C21 Fe1 70.3(5) . . ?
C22 C21 Fe1 69.7(5) . . ?
C23 C22 C21 108.3(9) . . ?
C23 C22 Fe1 69.8(5) . . ?
C21 C22 Fe1 69.4(4) . . ?
C22 C23 C24 108.4(7) . . ?
C22 C23 Fe1 69.9(5) . . ?
C24 C23 Fe1 69.2(5) . . ?
C23 C24 C25 107.1(8) . . ?
C23 C24 Fe1 69.9(5) . . ?
C25 C24 Fe1 69.7(5) . . ?
C21 C25 C1 126.3(8) . . ?
C21 C25 C24 107.4(8) . . ?
C1 C25 C24 126.2(9) . . ?
C21 C25 Fe1 69.5(4) . . ?
C1 C25 Fe1 125.6(6) . . ?
C24 C25 Fe1 68.5(5) . . ?
C32 C31 C36 119.3(8) . . ?
C32 C31 C4 121.0(8) . . ?
C36 C31 C4 119.7(9) . . ?
C31 C32 C33 122.0(8) . . ?
C34 C33 C32 119.7(9) . . ?
C35 C34 C33 118.4(9) . . ?
C34 C35 C36 123.3(9) . . ?
C35 C36 C31 117.1(9) . . ?

loop_
_geom_bond_atom_site_label_1
_geom_bond_atom_site_label_2
_geom_bond_distance
_geom_bond_site_symmetry_2
_geom_bond_publ_flag
Fe1 C13 2.015(9) . ?
Fe1 C15 2.019(9) . ?
Fe1 C24 2.035(9) . ?
Fe1 C21 2.040(7) . ?
Fe1 C23 2.043(8) . ?
Fe1 C22 2.044(8) . ?
Fe1 C11 2.048(8) . ?
Fe1 C25 2.050(8) . ?
Fe1 C14 2.051(9) . ?
Fe1 C12 2.055(8) . ?
C1 C2 1.165(12) . ?
C1 C25 1.443(13) . ?
C2 C3 1.375(14) . ?
C3 C4 1.216(13) . ?
C4 C31 1.427(13) . ?
C11 C15 1.363(14) . ?
C11 C12 1.407(12) . ?
C12 C13 1.363(14) . ?
C13 C14 1.424(15) . ?
C14 C15 1.450(15) . ?
C21 C25 1.405(12) . ?
C21 C22 1.425(12) . ?
C22 C23 1.409(12) . ?
C23 C24 1.425(13) . ?
C24 C25 1.457(11) . ?
C31 C32 1.355(12) . ?
C31 C36 1.419(12) . ?
C32 C33 1.387(12) . ?
C33 C34 1.383(13) . ?
C34 C35 1.360(15) . ?
C35 C36 1.396(14) . ?
